data_2008794
loop_
_publ_author_name
'Velikova, Velichka'
Bakardjeva,Snejana
Angelova,Olyana

_publ_section_title
;
 <i>N</i>-(2-Pyridinium)urea nitrate
;
_journal_issue 8
_journal_name_full 'Acta Crystallographica Section C'
_journal_page_first 1328
_journal_page_last 1330
_journal_paper_doi 10.1107/S0108270199000876
_journal_volume 55
_journal_year 1999
_chemical_formula_moiety 'C6 H8 N3 O +, N O3 -'
_chemical_formula_sum 'C6 H8 N4 O4'
_chemical_formula_weight 200.16
_chemical_name_systematic
;
?
;
_space_group_IT_number 14
_symmetry_cell_setting monoclinic
_symmetry_space_group_name_Hall '-P 2yn'
_symmetry_space_group_name_H-M 'P 1 21/n 1'
_audit_creation_method SHELXL
_cell_angle_alpha 90.00
_cell_angle_beta 96.070(15)
_cell_angle_gamma 90.00
_cell_formula_units_Z 4
_cell_length_a 5.0861(10)
_cell_length_b 12.198(2)
_cell_length_c 13.760(2)
_cell_measurement_reflns_used 22
_cell_measurement_temperature 293(2)
_cell_measurement_theta_max 21.45
_cell_measurement_theta_min 20.55
_cell_volume 848.9(3)
_computing_cell_refinement CAD4
_computing_data_collection 'CAD4  (Enraf-Nonius, 1988)'
_computing_data_reduction 'DATARED (Vassilev, 1997)'
_computing_molecular_graphics 'ORTEPII (Johnson, 1976)'
_computing_publication_material SHELXL97
_computing_structure_refinement 'SHELXL97 (Sheldrick, 1997)'
_computing_structure_solution 'SHELXS97 (Sheldrick, 1990)'
_diffrn_ambient_temperature 292
_diffrn_measured_fraction_theta_full 0.871
_diffrn_measured_fraction_theta_max 0.871
_diffrn_measurement_device 'Enraf-Nonius CAD-4 diffractometer'
_diffrn_measurement_method \w/2\q
_diffrn_radiation_monochromator 'graphite (perpendicular mode)'
_diffrn_radiation_source '2kW fine focus Philips tube'
_diffrn_radiation_type 'Mo K\a'
_diffrn_radiation_wavelength 0.71073
_diffrn_reflns_av_R_equivalents 0.0464
_diffrn_reflns_av_sigmaI/netI 0.0370
_diffrn_reflns_limit_h_max 6
_diffrn_reflns_limit_h_min 0
_diffrn_reflns_limit_k_max 16
_diffrn_reflns_limit_k_min -16
_diffrn_reflns_limit_l_max 18
_diffrn_reflns_limit_l_min -11
_diffrn_reflns_number 3950
_diffrn_reflns_reduction_process
;
  F^2^ = (Int-2*(BgL+BgR))*ATN/(NPI*LP)
  \s(F^2^) = (Int+4*(BgL+BgR))^1/2^*ATN/(NPI*LP)
  where Int = Total count for the reflection,
        BgL = Left background count,
        BgR = Right background count,
        ATN = Attenuator factor (1.0 if unused),
        NPI = Ratio of the fastest possible scan rate to
  scan rate for the measurement,
        LP  = Lorentz-polarization correction.
  LP = 0.5*(cos^2^2\q~m~+cos^2^2\q~c~)/(1+cos^2^2\q~m~)+
       0.5*(1+cos2\q~m~+cos^2^2\q~c~)/[(1+cos2\q~m~)*sin(2\q~c~)]
  where \q~m~ = theta angle for the monochromator crystal (12.2 deg for Mo),
        \q~c~ = theta angle for sample crystal.
;
_diffrn_reflns_theta_full 27.95
_diffrn_reflns_theta_max 27.95
_diffrn_reflns_theta_min 2.24
_diffrn_standards_decay_% 3
_diffrn_standards_interval_time 120
_diffrn_standards_number 3
_exptl_absorpt_coefficient_mu 0.133
_exptl_absorpt_correction_type none
_exptl_crystal_colour colourless
_exptl_crystal_density_diffrn 1.566
_exptl_crystal_density_meas ?
_exptl_crystal_description prismatic
_exptl_crystal_F_000 416
_exptl_crystal_size_max 0.45
_exptl_crystal_size_mid 0.40
_exptl_crystal_size_min 0.27
_refine_diff_density_max 0.230
_refine_diff_density_min -0.251
_refine_ls_extinction_method none
_refine_ls_goodness_of_fit_ref 1.068
_refine_ls_hydrogen_treatment refxyz
_refine_ls_matrix_type full
_refine_ls_number_parameters 151
_refine_ls_number_reflns 1862
_refine_ls_number_restraints 0
_refine_ls_restrained_S_all 1.068
_refine_ls_R_factor_all 0.0665
_refine_ls_R_factor_gt 0.0475
_refine_ls_shift/su_max 0.015
_refine_ls_shift/su_mean 0.002
_refine_ls_structure_factor_coef Fsqd
_refine_ls_weighting_details 'calc w = 1/[\s^2^(Fo^2^)+(0.0690P)^2^+0.0869P] where P=(Fo^2^+2Fc^2^)/3'
_refine_ls_weighting_scheme sigma
_refine_ls_wR_factor_ref 0.1338
_reflns_number_gt 1348
_reflns_number_total 1862
_reflns_threshold_expression I>2\s(I)
_cod_data_source_file ka1296.cif
_cod_data_source_block LRSA0261
_cod_depositor_comments
;
The following automatic conversions were performed:

'_exptl_crystal_density_meas' value 'not measured' was changed to '?'
- the value is perceived as not measured.

Automatic conversion script
Id: cif_fix_values 3008 2015-01-20 13:52:24Z robertas 
;
_cod_original_cell_volume 848.8(3)
_cod_original_sg_symbol_H-M 'P 21/n'
_cod_database_code 2008794

loop_
_symmetry_equiv_pos_as_xyz
'x, y, z'
'-x+1/2, y+1/2, -z+1/2'
'-x, -y, -z'
'x-1/2, -y-1/2, z-1/2'

loop_
_atom_site_label
_atom_site_fract_x
_atom_site_fract_y
_atom_site_fract_z
_atom_site_U_iso_or_equiv
_atom_site_adp_type
_atom_site_calc_flag
_atom_site_refinement_flags
_atom_site_occupancy
_atom_site_disorder_group
_atom_site_type_symbol
O1 0.2747(3) 0.03367(9) 0.06784(10) 0.0542(4) Uani d . 1 . O
N2 0.0812(3) -0.10767(11) 0.14324(12) 0.0462(4) Uani d . 1 . N
N3 -0.0480(3) 0.06930(13) 0.16448(13) 0.0554(4) Uani d . 1 . N
C1 0.1117(3) 0.00308(13) 0.12203(12) 0.0437(4) Uani d . 1 . C
C2 0.2171(3) -0.19204(12) 0.10778(12) 0.0408(4) Uani d . 1 . C
C3 0.1764(4) -0.30024(13) 0.13619(14) 0.0475(4) Uani d . 1 . C
C4 0.3212(4) -0.38220(14) 0.10011(15) 0.0551(5) Uani d . 1 . C
C5 0.5080(4) -0.35846(14) 0.03622(16) 0.0568(5) Uani d . 1 . C
C6 0.5383(4) -0.25292(14) 0.00802(15) 0.0515(5) Uani d . 1 . C
N1 0.3945(3) -0.17305(11) 0.04434(11) 0.0450(4) Uani d . 1 . N
N4 -0.3984(3) -0.13603(12) 0.31473(11) 0.0502(4) Uani d . 1 . N
O2 -0.2617(3) -0.19858(11) 0.26988(12) 0.0711(5) Uani d . 1 . O
O3 -0.5530(3) -0.17421(14) 0.36844(12) 0.0771(5) Uani d . 1 . O
O4 -0.3794(4) -0.03581(12) 0.30350(14) 0.0833(6) Uani d . 1 . O
H3 0.050(4) -0.3146(16) 0.1809(14) 0.050 Uiso d . 1 . H
H4 0.294(4) -0.4541(18) 0.1185(13) 0.050 Uiso d . 1 . H
H5 0.615(4) -0.4109(17) 0.0151(14) 0.050 Uiso d . 1 . H
H6 0.660(4) -0.2251(16) -0.0334(15) 0.050 Uiso d . 1 . H
HN1 0.415(4) -0.1061(18) 0.0287(14) 0.050 Uiso d . 1 . H
HN2 -0.024(4) -0.1255(17) 0.1854(15) 0.050 Uiso d . 1 . H
HN32 -0.037(4) 0.142(2) 0.1572(13) 0.050 Uiso d . 1 . H
HN31 -0.162(4) 0.0464(16) 0.2038(15) 0.050 Uiso d . 1 . H

loop_
_atom_site_aniso_label
_atom_site_aniso_U_11
_atom_site_aniso_U_22
_atom_site_aniso_U_33
_atom_site_aniso_U_12
_atom_site_aniso_U_13
_atom_site_aniso_U_23
O1 0.0658(8) 0.0358(6) 0.0663(9) -0.0046(5) 0.0320(6) 0.0037(5)
N2 0.0530(8) 0.0352(7) 0.0549(9) -0.0020(6) 0.0266(7) 0.0024(6)
N3 0.0686(10) 0.0377(7) 0.0646(11) 0.0020(7) 0.0292(8) -0.0011(7)
C1 0.0500(9) 0.0354(7) 0.0475(10) -0.0029(7) 0.0133(7) 0.0007(6)
C2 0.0435(8) 0.0355(7) 0.0450(9) -0.0044(6) 0.0124(7) -0.0008(6)
C3 0.0533(9) 0.0383(8) 0.0544(11) -0.0061(7) 0.0212(8) 0.0027(7)
C4 0.0677(11) 0.0322(8) 0.0688(13) -0.0047(7) 0.0227(9) 0.0010(8)
C5 0.0648(11) 0.0357(8) 0.0748(13) 0.0009(8) 0.0295(10) -0.0060(8)
C6 0.0557(10) 0.0409(8) 0.0628(12) -0.0032(7) 0.0285(9) -0.0030(8)
N1 0.0526(8) 0.0326(6) 0.0533(9) -0.0039(6) 0.0217(6) 0.0017(6)
N4 0.0538(8) 0.0460(7) 0.0541(9) -0.0071(6) 0.0216(7) -0.0005(6)
O2 0.0850(10) 0.0488(7) 0.0882(12) -0.0011(7) 0.0504(8) -0.0036(7)
O3 0.0813(10) 0.0732(10) 0.0855(12) -0.0130(8) 0.0496(9) 0.0053(8)
O4 0.1002(12) 0.0443(7) 0.1152(14) -0.0003(8) 0.0567(11) 0.0016(8)

loop_
_atom_type_symbol
_atom_type_description
_atom_type_scat_dispersion_real
_atom_type_scat_dispersion_imag
_atom_type_scat_source
N N 0.0061 0.0033 'International Tables Vol C Tables 4.2.6.8 and 6.1.1.4'
C C 0.0033 0.0016 'International Tables Vol C Tables 4.2.6.8 and 6.1.1.4'
O O 0.0106 0.0060 'International Tables Vol C Tables 4.2.6.8 and 6.1.1.4'
H H 0.0000 0.0000 'International Tables Vol C Tables 4.2.6.8 and 6.1.1.4'

loop_
_geom_angle_atom_site_label_1
_geom_angle_atom_site_label_2
_geom_angle_atom_site_label_3
_geom_angle
_geom_angle_publ_flag
C2 N2 C1 125.93(14) yes
C2 N2 HN2 115.4(14) no
C1 N2 HN2 118.5(14) no
C1 N3 HN32 120.4(13) no
C1 N3 HN31 123.6(13) no
HN32 N3 HN31 115.9(18) no
O1 C1 N3 124.50(16) yes
O1 C1 N2 121.18(15) yes
N3 C1 N2 114.32(15) yes
N1 C2 N2 120.39(14) yes
N1 C2 C3 118.35(15) yes
N2 C2 C3 121.26(15) yes
C4 C3 C2 119.22(16) no
C4 C3 H3 121.8(12) no
C2 C3 H3 119.0(12) no
C3 C4 C5 120.51(16) no
C3 C4 H4 119.4(12) no
C5 C4 H4 120.0(12) no
C6 C5 C4 118.90(17) no
C6 C5 H5 119.1(12) no
C4 C5 H5 121.9(12) no
N1 C6 C5 119.86(17) no
N1 C6 H6 112.3(12) no
C5 C6 H6 127.8(12) no
C2 N1 C6 123.12(14) no
C2 N1 HN1 116.1(13) no
C6 N1 HN1 120.8(13) no
O3 N4 O4 120.93(16) no
O3 N4 O2 119.70(15) no
O4 N4 O2 119.36(14) no

loop_
_geom_bond_atom_site_label_1
_geom_bond_atom_site_label_2
_geom_bond_site_symmetry_2
_geom_bond_distance
_geom_bond_publ_flag
O1 C1 . 1.2300(19) yes
N2 C2 . 1.359(2) yes
N2 C1 . 1.394(2) yes
N2 HN2 . 0.86(2) no
N3 C1 . 1.324(2) yes
N3 HN32 . 0.89(2) no
N3 HN31 . 0.88(2) no
C2 N1 . 1.340(2) no
C2 C3 . 1.398(2) no
C3 C4 . 1.366(3) no
C3 H3 . 0.95(2) no
C4 C5 . 1.392(3) no
C4 H4 . 0.93(2) no
C5 C6 . 1.358(3) no
C5 H5 . 0.91(2) no
C6 N1 . 1.346(2) no
C6 H6 . 0.95(2) no
N1 HN1 . 0.85(2) no
N4 O3 . 1.2265(19) yes
N4 O4 . 1.237(2) yes
N4 O2 . 1.2400(19) yes

loop_
_geom_hbond_atom_site_label_D
_geom_hbond_atom_site_label_H
_geom_hbond_atom_site_label_A
_geom_hbond_site_symmetry_A
_geom_hbond_distance_DH
_geom_hbond_distance_HA
_geom_hbond_distance_DA
_geom_hbond_angle_DHA
_geom_hbond_publ_flag
N1 HN1 O1 . 0.85(2) 1.95(2) 2.6221(19) 135.1(18) yes
N1 HN1 O1 3_655 0.85(2) 2.34(2) 2.9417(18) 127.9(17) yes
N2 HN2 O2 . 0.86(2) 1.97(2) 2.820(2) 168(2) yes
N3 HN31 O4 . 0.88(2) 2.10(2) 2.971(2) 168.0(17) yes
N3 HN32 O3 2_455 0.89(2) 2.33(2) 3.210(2) 171.7(17) yes
N3 HN32 O2 2_455 0.89(2) 2.47(2) 3.155(2) 134.8(16) yes

loop_
_geom_torsion_atom_site_label_1
_geom_torsion_atom_site_label_2
_geom_torsion_atom_site_label_3
_geom_torsion_atom_site_label_4
_geom_torsion
_geom_torsion_publ_flag
C2 N2 C1 O1 -1.0(3) no
C2 N2 C1 N3 178.79(17) no
C1 N2 C2 N1 -1.9(3) no
C1 N2 C2 C3 178.05(18) no
N1 C2 C3 C4 1.2(3) no
N2 C2 C3 C4 -178.74(17) no
C2 C3 C4 C5 0.4(3) no
C3 C4 C5 C6 -2.0(3) no
C4 C5 C6 N1 2.1(3) no
N2 C2 N1 C6 178.80(17) no
C3 C2 N1 C6 -1.1(3) no
C5 C6 N1 C2 -0.5(3) no

loop_
_cod_related_entry_id
_cod_related_entry_database
_cod_related_entry_code
1 ChemSpider 21136246
